data_1544198
loop_
_publ_author_name
'Adachi, Shinya'
'Kumagai, Naoya'
'Shibasaki, Masakatsu'

_publ_section_title
;
 Pyramidalization/twisting of the amide functional group via remote steric
 congestion triggered by metal coordination.
;
_journal_issue 1
_journal_name_full 'Chemical science'
_journal_page_first 85
_journal_page_last 90
_journal_paper_doi 10.1039/c6sc03669d
_journal_volume 8
_journal_year 2017
_chemical_formula_moiety 'C46 H42 N6 O2 Pd'
_chemical_formula_sum 'C46 H42 N6 O2 Pd'
_chemical_formula_weight 817.28
_space_group_crystal_system triclinic
_space_group_IT_number 2
_space_group_name_Hall '-P 1'
_space_group_name_H-M_alt 'P -1'
_symmetry_space_group_name_Hall '-P 1'
_symmetry_space_group_name_H-M 'P -1'
_atom_sites_solution_hydrogens geom
_atom_sites_solution_primary direct
_atom_sites_solution_secondary difmap
_audit_update_record
;
2016-07-20 deposited with the CCDC.
2016-09-23 downloaded from the CCDC.
;
_cell_angle_alpha 101.284(7)
_cell_angle_beta 100.453(7)
_cell_angle_gamma 102.182(7)
_cell_formula_units_Z 1
_cell_length_a 8.88787(16)
_cell_length_b 10.65997(19)
_cell_length_c 12.1038(2)
_cell_measurement_reflns_used 10321
_cell_measurement_temperature 93
_cell_measurement_theta_max 68.30
_cell_measurement_theta_min 3.83
_cell_volume 1069.19(7)
_computing_cell_refinement 'RAPID AUTO'
_computing_data_collection 'RAPID AUTO (Rigaku, ????)'
_computing_data_reduction 'RAPID AUTO'
_computing_molecular_graphics 'CrystalStructure 4.2.1'
_computing_publication_material 'CrystalStructure 4.2.1 (Rigaku, 2016)'
_computing_structure_refinement 'SHELXL Version 2014/7 (Sheldrick, 2008)'
_computing_structure_solution 'SHELXT Version 2014/5 (Sheldrick, 2014)'
_diffrn_ambient_temperature 93
_diffrn_detector_area_resol_mean 10.000
_diffrn_measured_fraction_theta_full 0.984
_diffrn_measured_fraction_theta_max 0.983
_diffrn_measurement_device_type 'Rigaku R-AXIS RAPID'
_diffrn_measurement_method \w
_diffrn_radiation_type 'Cu K\a'
_diffrn_radiation_wavelength 1.54187
_diffrn_reflns_av_R_equivalents 0.0638
_diffrn_reflns_Laue_measured_fraction_full 0.984
_diffrn_reflns_Laue_measured_fraction_max 0.983
_diffrn_reflns_limit_h_max 10
_diffrn_reflns_limit_h_min -10
_diffrn_reflns_limit_k_max 12
_diffrn_reflns_limit_k_min -12
_diffrn_reflns_limit_l_max 14
_diffrn_reflns_limit_l_min -14
_diffrn_reflns_number 12558
_diffrn_reflns_point_group_measured_fraction_full 0.984
_diffrn_reflns_point_group_measured_fraction_max 0.983
_diffrn_reflns_theta_full 67.687
_diffrn_reflns_theta_max 68.248
_diffrn_reflns_theta_min 3.829
_diffrn_standards_number 0
_exptl_absorpt_coefficient_mu 3.832
_exptl_absorpt_correction_T_max 0.465
_exptl_absorpt_correction_T_min 0.336
_exptl_absorpt_correction_type multi-scan
_exptl_absorpt_process_details 'ABSCOR (Rigaku, 1995)'
_exptl_crystal_colour colorless
_exptl_crystal_density_diffrn 1.269
_exptl_crystal_density_method 'not measured'
_exptl_crystal_description block
_exptl_crystal_F_000 422.00
_exptl_crystal_size_max 0.200
_exptl_crystal_size_mid 0.200
_exptl_crystal_size_min 0.200
_refine_diff_density_max 1.17
_refine_diff_density_min -0.76
_refine_ls_extinction_method none
_refine_ls_goodness_of_fit_ref 1.150
_refine_ls_hydrogen_treatment constr
_refine_ls_number_parameters 250
_refine_ls_number_reflns 3851
_refine_ls_number_restraints 0
_refine_ls_R_factor_all 0.0617
_refine_ls_R_factor_gt 0.0541
_refine_ls_shift/su_max 0.000
_refine_ls_structure_factor_coef Fsqd
_refine_ls_weighting_details 'w = 1/[\s^2^(Fo^2^)+(0.0697P)^2^+0.0302P] where P=(Fo^2^+2Fc^2^)/3'
_refine_ls_weighting_scheme calc
_refine_ls_wR_factor_gt 0.1382
_refine_ls_wR_factor_ref 0.1453
_reflns_Friedel_coverage 0.000
_reflns_number_gt 3289
_reflns_number_total 3851
_reflns_threshold_expression F^2^>2.0\s(F^2^)
_cod_data_source_file c6sc03669d2.cif
_cod_data_source_block 160330adachi3
_cod_depositor_comments
;Adding full bibliography for 1544197--1544204.cif.

 Adding full bibliography for 1544197--1544204.cif.
;
_cod_database_code 1544198
_platon_squeeze_void_probe_radius 1.20

loop_
_space_group_symop_id
_space_group_symop_operation_xyz
1 +X,+Y,+Z
2 -X,-Y,-Z

loop_
_atom_site_label
_atom_site_type_symbol
_atom_site_fract_x
_atom_site_fract_y
_atom_site_fract_z
_atom_site_U_iso_or_equiv
_atom_site_adp_type
_atom_site_occupancy
_atom_site_site_symmetry_order
_atom_site_calc_flag
_atom_site_refinement_flags_posn
_atom_site_refinement_flags_adp
_atom_site_refinement_flags_occupancy
Pd1 Pd 0.5000 0.5000 1.0000 0.03777(18) Uani 1 2 d S . P
O3 O 0.2533(4) 0.5834(4) 0.7975(3) 0.0565(9) Uani 1 1 d . . .
N4 N 0.6772(4) 0.5587(3) 0.9229(3) 0.0355(8) Uani 1 1 d . . .
N5 N 0.4571(4) 0.4941(4) 0.7650(3) 0.0409(9) Uani 1 1 d . . .
N34 N 0.4003(4) 0.4048(3) 0.8351(3) 0.0375(9) Uani 1 1 d . . .
C9 C 0.8902(5) 0.5877(5) 0.7860(4) 0.0450(12) Uani 1 1 d . . .
H9 H 0.9655 0.5992 0.7398 0.054 Uiso 1 1 calc R U .
C10 C 0.3093(5) 0.2910(4) 0.7780(4) 0.0371(10) Uani 1 1 d . . .
C11 C 0.6719(6) 0.4930(5) 0.6034(4) 0.0484(12) Uani 1 1 d . . .
H11A H 0.7622 0.5068 0.5673 0.058 Uiso 1 1 calc R U .
H11B H 0.6186 0.3985 0.5836 0.058 Uiso 1 1 calc R U .
H11C H 0.5974 0.5419 0.5751 0.058 Uiso 1 1 calc R U .
C12 C 0.8339(5) 0.5970(4) 0.9696(4) 0.0399(11) Uani 1 1 d . . .
H12 H 0.8706 0.6111 1.0509 0.048 Uiso 1 1 calc R U .
C13 C 0.7285(5) 0.5413(5) 0.7314(4) 0.0419(11) Uani 1 1 d . . .
C14 C 0.2332(5) 0.2613(5) 0.6521(4) 0.0435(11) Uani 1 1 d . . .
C15 C 0.4324(6) 0.6953(5) 0.7053(5) 0.0484(12) Uani 1 1 d . . .
H15 H 0.5237 0.6943 0.6751 0.058 Uiso 1 1 calc R U .
C16 C 0.2730(5) 0.1884(5) 0.8411(4) 0.0441(11) Uani 1 1 d . . .
C17 C 0.6263(5) 0.5346(4) 0.8059(4) 0.0405(11) Uani 1 1 d . . .
C18 C 0.0259(6) 0.2821(6) 0.5029(5) 0.0591(15) Uani 1 1 d . . .
H18 H -0.0599 0.3188 0.4802 0.071 Uiso 1 1 calc R U .
C19 C 0.1068(6) 0.3145(6) 0.6178(4) 0.0547(14) Uani 1 1 d . . .
H19 H 0.0760 0.3734 0.6739 0.066 Uiso 1 1 calc R U .
C20 C 0.1208(6) 0.1026(5) 0.8104(5) 0.0492(12) Uani 1 1 d . . .
H20 H 0.0432 0.1088 0.7479 0.059 Uiso 1 1 calc R U .
C21 C 0.3725(5) 0.5929(5) 0.7604(4) 0.0458(12) Uani 1 1 d . . .
C22 C 0.3860(6) 0.1763(5) 0.9325(5) 0.0512(13) Uani 1 1 d . . .
H22 H 0.4899 0.2330 0.9535 0.061 Uiso 1 1 calc R U .
C23 C 0.3444(7) 0.0799(5) 0.9927(5) 0.0535(13) Uani 1 1 d . . .
H23 H 0.4201 0.0721 1.0557 0.064 Uiso 1 1 calc R U .
C24 C 0.0700(6) 0.1965(5) 0.4217(5) 0.0563(14) Uani 1 1 d . . .
H24 H 0.0124 0.1724 0.3432 0.068 Uiso 1 1 calc R U .
C26 C 0.3598(6) 0.7899(6) 0.6971(5) 0.0608(15) Uani 1 1 d . . .
H26 H 0.2716 0.7888 0.7314 0.073 Uiso 1 1 calc R U .
C27 C 0.2795(6) 0.1792(5) 0.5691(4) 0.0541(13) Uani 1 1 d . . .
H27 H 0.3680 0.1451 0.5907 0.065 Uiso 1 1 calc R U .
C28 C 0.0856(7) 0.0086(5) 0.8726(5) 0.0612(15) Uani 1 1 d . . .
H28 H -0.0176 -0.0492 0.8530 0.073 Uiso 1 1 calc R U .
C29 C 0.1976(7) -0.0023(5) 0.9621(5) 0.0593(14) Uani 1 1 d . . .
H29 H 0.1715 -0.0683 1.0030 0.071 Uiso 1 1 calc R U .
C30 C 0.1962(7) 0.1458(5) 0.4528(5) 0.0580(14) Uani 1 1 d . . .
H30 H 0.2272 0.0882 0.3960 0.070 Uiso 1 1 calc R U .
C31 C 0.4035(7) 0.8979(6) 0.6393(7) 0.085(2) Uani 1 1 d . . .
H31A H 0.3307 0.9550 0.6456 0.102 Uiso 1 1 calc R U .
H31B H 0.5119 0.9502 0.6767 0.102 Uiso 1 1 calc R U .
H31C H 0.3967 0.8601 0.5575 0.102 Uiso 1 1 calc R U .
C35 C 0.9420(5) 0.6163(5) 0.9031(4) 0.0422(11) Uani 1 1 d . . .
H35 H 1.0518 0.6493 0.9383 0.051 Uiso 1 1 calc R U .

loop_
_atom_site_aniso_label
_atom_site_aniso_U_11
_atom_site_aniso_U_22
_atom_site_aniso_U_33
_atom_site_aniso_U_23
_atom_site_aniso_U_13
_atom_site_aniso_U_12
Pd1 0.0288(2) 0.0448(3) 0.0363(3) 0.0060(2) 0.00522(19) 0.00780(19)
O3 0.0357(18) 0.081(3) 0.061(2) 0.021(2) 0.0136(16) 0.0266(18)
N4 0.0358(19) 0.0321(19) 0.040(2) 0.0101(16) 0.0071(16) 0.0114(15)
N5 0.0275(18) 0.049(2) 0.045(2) 0.0135(19) -0.0007(16) 0.0119(16)
N34 0.0304(18) 0.038(2) 0.042(2) 0.0085(17) 0.0061(16) 0.0069(16)
C9 0.033(2) 0.055(3) 0.050(3) 0.018(2) 0.011(2) 0.012(2)
C10 0.030(2) 0.046(3) 0.038(3) 0.010(2) 0.0131(19) 0.0118(19)
C11 0.044(3) 0.067(3) 0.039(3) 0.017(2) 0.012(2) 0.020(2)
C12 0.029(2) 0.038(2) 0.047(3) 0.008(2) 0.003(2) 0.0050(19)
C13 0.038(2) 0.048(3) 0.044(3) 0.016(2) 0.009(2) 0.016(2)
C14 0.040(2) 0.044(3) 0.042(3) 0.004(2) 0.012(2) 0.006(2)
C15 0.037(2) 0.051(3) 0.059(3) 0.018(3) 0.007(2) 0.013(2)
C16 0.041(2) 0.048(3) 0.038(3) 0.003(2) 0.009(2) 0.010(2)
C17 0.037(2) 0.043(3) 0.043(3) 0.009(2) 0.007(2) 0.016(2)
C18 0.045(3) 0.081(4) 0.046(3) 0.007(3) 0.001(2) 0.020(3)
C19 0.041(3) 0.076(4) 0.042(3) 0.005(3) 0.005(2) 0.016(3)
C20 0.047(3) 0.046(3) 0.050(3) 0.005(2) 0.014(2) 0.006(2)
C21 0.033(2) 0.057(3) 0.043(3) 0.008(2) 0.000(2) 0.016(2)
C22 0.047(3) 0.048(3) 0.056(3) 0.007(3) 0.012(2) 0.014(2)
C23 0.064(3) 0.053(3) 0.049(3) 0.013(3) 0.017(3) 0.023(3)
C24 0.047(3) 0.063(3) 0.046(3) 0.004(3) 0.004(2) 0.002(3)
C26 0.050(3) 0.062(4) 0.067(4) 0.017(3) 0.001(3) 0.019(3)
C27 0.060(3) 0.054(3) 0.047(3) 0.009(3) 0.007(3) 0.021(3)
C28 0.066(4) 0.056(3) 0.058(4) 0.012(3) 0.026(3) 0.000(3)
C29 0.073(4) 0.050(3) 0.058(4) 0.021(3) 0.017(3) 0.013(3)
C30 0.066(3) 0.055(3) 0.047(3) 0.001(3) 0.009(3) 0.017(3)
C31 0.056(4) 0.065(4) 0.127(7) 0.035(4) -0.004(4) 0.012(3)
C35 0.028(2) 0.049(3) 0.051(3) 0.016(2) 0.005(2) 0.012(2)

loop_
_atom_type_symbol
_atom_type_description
_atom_type_scat_dispersion_real
_atom_type_scat_dispersion_imag
_atom_type_scat_source
C C 0.0181 0.0091
;
International Tables for Crystallography
(Vol. C, Tables 4.2.6.8 and 6.1.1.4)
;
H H 0.0000 0.0000
;
International Tables for Crystallography
(Vol. C, Table 6.1.1.4)
;
N N 0.0311 0.0180
;
International Tables for Crystallography
(Vol. C, Tables 4.2.6.8 and 6.1.1.4)
;
O O 0.0492 0.0322
;
International Tables for Crystallography
(Vol. C, Tables 4.2.6.8 and 6.1.1.4)
;
Pd Pd 0.1215 3.9337
;
International Tables for Crystallography
(Vol. C, Tables 4.2.6.8 and 6.1.1.4)
;

loop_
_geom_angle_atom_site_label_1
_geom_angle_atom_site_label_2
_geom_angle_atom_site_label_3
_geom_angle
_geom_angle_site_symmetry_1
_geom_angle_site_symmetry_3
N34 Pd1 N34 180.0(2) . 2_667
N34 Pd1 N4 100.95(14) . 2_667
N34 Pd1 N4 79.05(14) 2_667 2_667
N34 Pd1 N4 79.05(14) . .
N34 Pd1 N4 100.95(15) 2_667 .
N4 Pd1 N4 180.0 2_667 .
C12 N4 C17 118.5(4) . .
C12 N4 Pd1 128.2(3) . .
C17 N4 Pd1 112.4(3) . .
C21 N5 C17 118.8(4) . .
C21 N5 N34 112.1(3) . .
C17 N5 N34 105.6(3) . .
C10 N34 N5 115.7(4) . .
C10 N34 Pd1 138.1(3) . .
N5 N34 Pd1 106.2(2) . .
C35 C9 C13 121.9(4) . .
C35 C9 H9 119.1 . .
C13 C9 H9 119.1 . .
N34 C10 C16 118.3(4) . .
N34 C10 C14 122.9(4) . .
C16 C10 C14 118.7(4) . .
C13 C11 H11A 109.5 . .
C13 C11 H11B 109.5 . .
H11A C11 H11B 109.5 . .
C13 C11 H11C 109.5 . .
H11A C11 H11C 109.5 . .
H11B C11 H11C 109.5 . .
N4 C12 C35 121.8(4) . .
N4 C12 H12 119.1 . .
C35 C12 H12 119.1 . .
C17 C13 C9 115.1(4) . .
C17 C13 C11 122.5(4) . .
C9 C13 C11 122.2(4) . .
C27 C14 C19 119.0(5) . .
C27 C14 C10 122.3(4) . .
C19 C14 C10 118.7(4) . .
C26 C15 C21 119.7(5) . .
C26 C15 H15 120.1 . .
C21 C15 H15 120.1 . .
C22 C16 C20 119.5(5) . .
C22 C16 C10 121.3(4) . .
C20 C16 C10 119.1(4) . .
N4 C17 C13 123.2(4) . .
N4 C17 N5 114.1(4) . .
C13 C17 N5 122.6(4) . .
C24 C18 C19 119.8(5) . .
C24 C18 H18 120.1 . .
C19 C18 H18 120.1 . .
C18 C19 C14 120.6(5) . .
C18 C19 H19 119.7 . .
C14 C19 H19 119.7 . .
C28 C20 C16 118.9(5) . .
C28 C20 H20 120.5 . .
C16 C20 H20 120.5 . .
O3 C21 N5 119.1(5) . .
O3 C21 C15 124.6(4) . .
N5 C21 C15 116.2(4) . .
C23 C22 C16 119.3(5) . .
C23 C22 H22 120.3 . .
C16 C22 H22 120.3 . .
C29 C23 C22 120.6(5) . .
C29 C23 H23 119.7 . .
C22 C23 H23 119.7 . .
C30 C24 C18 120.6(5) . .
C30 C24 H24 119.7 . .
C18 C24 H24 119.7 . .
C15 C26 C31 125.8(6) . .
C15 C26 H26 117.1 . .
C31 C26 H26 117.1 . .
C14 C27 C30 120.2(5) . .
C14 C27 H27 119.9 . .
C30 C27 H27 119.9 . .
C29 C28 C20 121.0(5) . .
C29 C28 H28 119.5 . .
C20 C28 H28 119.5 . .
C23 C29 C28 120.7(5) . .
C23 C29 H29 119.7 . .
C28 C29 H29 119.7 . .
C24 C30 C27 119.8(5) . .
C24 C30 H30 120.1 . .
C27 C30 H30 120.1 . .
C26 C31 H31A 109.5 . .
C26 C31 H31B 109.5 . .
H31A C31 H31B 109.5 . .
C26 C31 H31C 109.5 . .
H31A C31 H31C 109.5 . .
H31B C31 H31C 109.5 . .
C9 C35 C12 119.1(4) . .
C9 C35 H35 120.4 . .
C12 C35 H35 120.4 . .

loop_
_geom_bond_atom_site_label_1
_geom_bond_atom_site_label_2
_geom_bond_distance
_geom_bond_site_symmetry_2
Pd1 N34 1.996(4) .
Pd1 N34 1.996(4) 2_667
Pd1 N4 2.022(4) 2_667
Pd1 N4 2.023(4) .
O3 C21 1.216(5) .
N4 C12 1.346(5) .
N4 C17 1.360(6) .
N5 C21 1.421(6) .
N5 C17 1.438(5) .
N5 N34 1.466(5) .
N34 C10 1.288(5) .
C9 C35 1.359(7) .
C9 C13 1.405(6) .
C9 H9 0.9500 .
C10 C16 1.466(6) .
C10 C14 1.492(6) .
C11 C13 1.487(6) .
C11 H11A 0.9800 .
C11 H11B 0.9800 .
C11 H11C 0.9800 .
C12 C35 1.369(6) .
C12 H12 0.9500 .
C13 C17 1.392(6) .
C14 C27 1.379(7) .
C14 C19 1.395(7) .
C15 C26 1.317(7) .
C15 C21 1.444(7) .
C15 H15 0.9500 .
C16 C22 1.399(7) .
C16 C20 1.403(7) .
C18 C24 1.376(7) .
C18 C19 1.384(7) .
C18 H18 0.9500 .
C19 H19 0.9500 .
C20 C28 1.385(7) .
C20 H20 0.9500 .
C22 C23 1.398(7) .
C22 H22 0.9500 .
C23 C29 1.350(7) .
C23 H23 0.9500 .
C24 C30 1.369(7) .
C24 H24 0.9500 .
C26 C31 1.480(8) .
C26 H26 0.9500 .
C27 C30 1.404(7) .
C27 H27 0.9500 .
C28 C29 1.373(8) .
C28 H28 0.9500 .
C29 H29 0.9500 .
C30 H30 0.9500 .
C31 H31A 0.9800 .
C31 H31B 0.9800 .
C31 H31C 0.9800 .
C35 H35 0.9500 .

loop_
_geom_torsion_atom_site_label_1
_geom_torsion_atom_site_label_2
_geom_torsion_atom_site_label_3
_geom_torsion_atom_site_label_4
_geom_torsion
C21 N5 N34 C10 102.0(4)
C17 N5 N34 C10 -127.2(4)
C21 N5 N34 Pd1 -80.1(3)
C17 N5 N34 Pd1 50.7(3)
N5 N34 C10 C16 168.6(3)
Pd1 N34 C10 C16 -8.4(6)
N5 N34 C10 C14 -14.5(5)
Pd1 N34 C10 C14 168.5(3)
C17 N4 C12 C35 2.1(6)
Pd1 N4 C12 C35 170.5(3)
C35 C9 C13 C17 3.5(7)
C35 C9 C13 C11 -171.8(5)
N34 C10 C14 C27 109.1(6)
C16 C10 C14 C27 -74.0(6)
N34 C10 C14 C19 -73.5(6)
C16 C10 C14 C19 103.4(5)
N34 C10 C16 C22 -36.0(6)
C14 C10 C16 C22 147.0(4)
N34 C10 C16 C20 142.7(4)
C14 C10 C16 C20 -34.3(6)
C12 N4 C17 C13 3.3(6)
Pd1 N4 C17 C13 -166.9(4)
C12 N4 C17 N5 179.9(4)
Pd1 N4 C17 N5 9.8(4)
C9 C13 C17 N4 -6.0(7)
C11 C13 C17 N4 169.3(4)
C9 C13 C17 N5 177.7(4)
C11 C13 C17 N5 -7.0(7)
C21 N5 C17 N4 87.0(5)
N34 N5 C17 N4 -39.8(5)
C21 N5 C17 C13 -96.3(5)
N34 N5 C17 C13 136.8(4)
C24 C18 C19 C14 0.1(9)
C27 C14 C19 C18 2.0(8)
C10 C14 C19 C18 -175.5(5)
C22 C16 C20 C28 0.7(7)
C10 C16 C20 C28 -178.0(4)
C17 N5 C21 O3 -134.1(5)
N34 N5 C21 O3 -10.4(6)
C17 N5 C21 C15 49.0(6)
N34 N5 C21 C15 172.7(4)
C26 C15 C21 O3 2.9(8)
C26 C15 C21 N5 179.6(5)
C20 C16 C22 C23 -0.8(7)
C10 C16 C22 C23 177.8(4)
C16 C22 C23 C29 1.0(7)
C19 C18 C24 C30 -1.8(9)
C21 C15 C26 C31 -177.5(5)
C19 C14 C27 C30 -2.5(8)
C10 C14 C27 C30 174.9(5)
C16 C20 C28 C29 -0.8(8)
C22 C23 C29 C28 -1.0(8)
C20 C28 C29 C23 0.9(8)
C18 C24 C30 C27 1.3(9)
C14 C27 C30 C24 0.9(8)
C13 C9 C35 C12 1.4(7)
N4 C12 C35 C9 -4.4(7)

loop_
_platon_squeeze_void_nr
_platon_squeeze_void_average_x
_platon_squeeze_void_average_y
_platon_squeeze_void_average_z
_platon_squeeze_void_volume
_platon_squeeze_void_count_electrons
_platon_squeeze_void_content
1 0.251 0.786 0.233 55 41 ' '
2 0.749 0.214 0.767 55 41 ' '
